data_9009301
loop_
_publ_author_name
'Nuber, B.'
'Schmetzer, K.'

_publ_section_title
;
 Crystal structure of ternary Be-Mg-Al oxides: taaffeite, BeMg3Al8O16,
 and musgravite, BeMg2Al6O12
 Note: formerly known as musgravite-18R
;
_journal_name_full 'Neues Jahrbuch fur Mineralogie, Monatshefte'
_journal_page_first 393
_journal_page_last 402
_journal_volume 1983
_journal_year 1983
_chemical_compound_source 'Musgrave Ranges, Australia'
_chemical_formula_sum 'Al6 Be Fe0.37 Mg1.63 O12'
_chemical_name_mineral Magnesiotaaffeite-6N3S
_space_group_IT_number 166
_symmetry_space_group_name_Hall '-R 3 2"'
_symmetry_space_group_name_H-M 'R -3 m :H'
_cell_angle_alpha 90
_cell_angle_beta 90
_cell_angle_gamma 120
_cell_length_a 5.683
_cell_length_b 5.683
_cell_length_c 41.13
_cell_formula_units_Z 6
_cell_volume 1150.389
_database_code_amcsd 0014775
_exptl_crystal_density_diffrn 3.665
_cod_original_sg_symbol_H-M 'R -3 m'
_cod_original_formula_sum '(Mg1.63 Fe.37) Al6 Be O12'
_cod_database_code 9009301

loop_
_space_group_symop_operation_xyz
x,y,z
2/3+x,1/3+y,1/3+z
1/3+x,2/3+y,2/3+z
x,x-y,z
2/3+x,1/3+x-y,1/3+z
1/3+x,2/3+x-y,2/3+z
y,x,-z
2/3+y,1/3+x,1/3-z
1/3+y,2/3+x,2/3-z
-x+y,y,z
2/3-x+y,1/3+y,1/3+z
1/3-x+y,2/3+y,2/3+z
-x,-x+y,-z
2/3-x,1/3-x+y,1/3-z
1/3-x,2/3-x+y,2/3-z
-y,-x,z
2/3-y,1/3-x,1/3+z
1/3-y,2/3-x,2/3+z
x-y,-y,-z
2/3+x-y,1/3-y,1/3-z
1/3+x-y,2/3-y,2/3-z
y,-x+y,-z
2/3+y,1/3-x+y,1/3-z
1/3+y,2/3-x+y,2/3-z
-x+y,-x,z
2/3-x+y,1/3-x,1/3+z
1/3-x+y,2/3-x,2/3+z
-x,-y,-z
2/3-x,1/3-y,1/3-z
1/3-x,2/3-y,2/3-z
-y,x-y,z
2/3-y,1/3+x-y,1/3+z
1/3-y,2/3+x-y,2/3+z
x-y,x,-z
2/3+x-y,1/3+x,1/3-z
1/3+x-y,2/3+x,2/3-z

loop_
_atom_site_label
_atom_site_fract_x
_atom_site_fract_y
_atom_site_fract_z
_atom_site_occupancy
_atom_site_U_iso_or_equiv
Mg1 0.33333 0.66667 0.12020 0.94000 0.00430
Fe1 0.33333 0.66667 0.12020 0.06000 0.00430
Mg2 0.66667 0.33333 0.01370 0.69000 0.00450
Fe2 0.66667 0.33333 0.01370 0.31000 0.00450
Al1 0.00000 0.00000 0.00000 1.00000 0.00560
Al2 0.16680 0.33360 0.05730 1.00000 0.00450
Al3 0.00000 0.50000 0.50000 1.00000 0.00480
Al4 0.66667 0.33333 0.09670 1.00000 0.00280
Be 0.00000 0.00000 0.12100 1.00000 0.00450
O1 0.29360 0.14680 0.02990 1.00000 0.00620
O2 0.33333 0.66667 0.03410 1.00000 0.00580
O3 0.49460 0.98920 0.08250 1.00000 0.00560
O4 0.00000 0.00000 0.08150 1.00000 0.00530
O5 0.14620 0.29240 0.14080 1.00000 0.00510
O6 0.66667 0.33333 0.14020 1.00000 0.00450

loop_
_cod_related_entry_id
_cod_related_entry_database
_cod_related_entry_code
1 AMCSD 0014775
